data_7221128
loop_
_publ_author_name
'Salmer\'on-Valverde, Amparo'
'Bern\`es, Sylvain'

_publ_section_title
;
 Crystal growth and characterization of solvated organic charge-transfer
 complexes built on TTF and 9-dicyanomethylenefluorene derivatives
;
_journal_issue 32
_journal_name_full CrystEngComm
_journal_page_first 6227
_journal_paper_doi 10.1039/C5CE01059D
_journal_volume 17
_journal_year 2015
_chemical_formula_moiety '2(C17 H5 N5 O8), 3(C6 H4 S4), 2(C2 H3 N)'
_chemical_formula_sum 'C56 H28 N12 O16 S12'
_chemical_formula_weight 1509.62
_chemical_melting_point 507
_chemical_name_systematic
'tris(Tetrathiafulvalene) bis(9-dicyanomethylene-4,5,7-trinitrofluorene-2-carboxylic acid) acetonitrile disolvate'
_space_group_crystal_system triclinic
_space_group_IT_number 2
_space_group_name_Hall '-P 1'
_space_group_name_H-M_alt 'P -1'
_symmetry_space_group_name_Hall '-P 1'
_symmetry_space_group_name_H-M 'P -1'
_atom_sites_solution_hydrogens mixed
_atom_sites_solution_primary direct
_atom_sites_solution_secondary difmap
_audit_creation_date 2015-01-06
_audit_creation_method SHELXL-2014/7
_audit_update_record
;
2015-03-23 deposited with the CCDC.
2015-07-07 downloaded from the CCDC.
;
_cell_angle_alpha 107.535(8)
_cell_angle_beta 100.525(9)
_cell_angle_gamma 90.877(8)
_cell_formula_units_Z 1
_cell_length_a 10.0608(10)
_cell_length_b 10.3528(11)
_cell_length_c 15.612(2)
_cell_measurement_reflns_used 85
_cell_measurement_temperature 298(2)
_cell_measurement_theta_max 11.81
_cell_measurement_theta_min 4.77
_cell_volume 1520.2(3)
_computing_cell_refinement XSCANS
_computing_data_collection 'XSCANS (Siemens, 1996)'
_computing_data_reduction XSCANS
_computing_molecular_graphics
;
SHELXTL-Plus (Siemens, 1996) and MERCURY (Macrae et al., 2008)
;
_computing_publication_material SHELXL-2014/7
_computing_structure_refinement 'SHELXL-2014/7 (Sheldrick, 2014)'
_computing_structure_solution 'SHELXS-2014/7 (Sheldrick, 2014)'
_diffrn_ambient_temperature 298(2)
_diffrn_measured_fraction_theta_full 0.969
_diffrn_measured_fraction_theta_max 0.969
_diffrn_measurement_device_type 'Bruker P4'
_diffrn_measurement_method '2\q/\w scans'
_diffrn_radiation_monochromator graphite
_diffrn_radiation_source X-ray
_diffrn_radiation_type MoK\a
_diffrn_radiation_wavelength 0.71073
_diffrn_reflns_av_R_equivalents 0.0467
_diffrn_reflns_av_unetI/netI 0.0538
_diffrn_reflns_laue_measured_fraction_full 0.969
_diffrn_reflns_laue_measured_fraction_max 0.969
_diffrn_reflns_limit_h_max 1
_diffrn_reflns_limit_h_min -11
_diffrn_reflns_limit_k_max 11
_diffrn_reflns_limit_k_min -11
_diffrn_reflns_limit_l_max 18
_diffrn_reflns_limit_l_min -18
_diffrn_reflns_number 6125
_diffrn_reflns_point_group_measured_fraction_full 0.969
_diffrn_reflns_point_group_measured_fraction_max 0.969
_diffrn_reflns_theta_full 25.000
_diffrn_reflns_theta_max 25.000
_diffrn_reflns_theta_min 2.065
_diffrn_source 'fine-focus sealed tube'
_diffrn_source_current 30
_diffrn_source_power 1.5
_diffrn_source_type FN4
_diffrn_source_voltage 50
_diffrn_standards_decay_% 1
_diffrn_standards_interval_count 48
_diffrn_standards_number 2
_exptl_absorpt_coefficient_mu 0.513
_exptl_absorpt_correction_T_max 0.39349
_exptl_absorpt_correction_T_min 0.34887
_exptl_absorpt_correction_type psi-scan
_exptl_absorpt_process_details ' XSCANS (Siemens, 1996)'
_exptl_crystal_colour brown
_exptl_crystal_density_diffrn 1.649
_exptl_crystal_description irregular
_exptl_crystal_F_000 768
_exptl_crystal_recrystallization_method 'Re-crystallisation from solvent: CH3CN'
_exptl_crystal_size_max 0.40
_exptl_crystal_size_mid 0.40
_exptl_crystal_size_min 0.24
_refine_diff_density_max 0.413
_refine_diff_density_min -0.354
_refine_diff_density_rms 0.078
_refine_ls_extinction_method none
_refine_ls_goodness_of_fit_ref 1.059
_refine_ls_hydrogen_treatment mixed
_refine_ls_matrix_type full
_refine_ls_number_parameters 437
_refine_ls_number_reflns 5172
_refine_ls_number_restraints 1
_refine_ls_restrained_S_all 1.059
_refine_ls_R_factor_all 0.0862
_refine_ls_R_factor_gt 0.0569
_refine_ls_shift/su_max 0.000
_refine_ls_shift/su_mean 0.000
_refine_ls_structure_factor_coef Fsqd
_refine_ls_weighting_details 'w=1/[\s^2^(Fo^2^)+(0.0643P)^2^+2.6109P] where P=(Fo^2^+2Fc^2^)/3'
_refine_ls_weighting_scheme calc
_refine_ls_wR_factor_gt 0.1385
_refine_ls_wR_factor_ref 0.1567
_reflns_Friedel_coverage 0.000
_reflns_number_gt 3746
_reflns_number_total 5172
_reflns_threshold_expression 'I > 2\s(I)'
_cod_data_source_file c5ce01059d2.cif
_cod_data_source_block 6
_cod_depositor_comments 'Adding full bibliography for 7221123--7221128.cif.'
_cod_database_code 7221128
_shelx_shelxl_version_number 2014/7

loop_
_space_group_symop_operation_xyz
'x, y, z'
'-x, -y, -z'

loop_
_atom_site_label
_atom_site_type_symbol
_atom_site_fract_x
_atom_site_fract_y
_atom_site_fract_z
_atom_site_U_iso_or_equiv
_atom_site_adp_type
_atom_site_occupancy
_atom_site_site_symmetry_order
_atom_site_calc_flag
_atom_site_refinement_flags_posn
_atom_site_refinement_flags_adp
C1 C -0.2599(4) 0.1957(4) 0.8606(3) 0.0316(9) Uani 1 1 d . .
H1A H -0.3294 0.1444 0.8699 0.038 Uiso 1 1 calc R U
C2 C -0.2563(4) 0.3371(4) 0.8901(3) 0.0324(9) Uani 1 1 d . .
C3 C -0.1545(4) 0.4131(4) 0.8738(3) 0.0355(10) Uani 1 1 d . .
H3A H -0.1543 0.5073 0.8913 0.043 Uiso 1 1 calc R U
C4 C -0.0537(4) 0.3494(4) 0.8317(3) 0.0314(9) Uani 1 1 d . .
C4A C -0.0490(4) 0.2086(4) 0.8059(3) 0.0289(9) Uani 1 1 d . .
C4B C 0.0449(4) 0.1120(4) 0.7650(3) 0.0280(9) Uani 1 1 d . .
C5 C 0.1743(4) 0.1212(4) 0.7460(3) 0.0334(9) Uani 1 1 d . .
C6 C 0.2334(4) 0.0094(4) 0.6988(3) 0.0367(10) Uani 1 1 d . .
H6A H 0.3183 0.0181 0.6847 0.044 Uiso 1 1 calc R U
C7 C 0.1628(4) -0.1145(4) 0.6736(3) 0.0350(10) Uani 1 1 d . .
C8 C 0.0417(4) -0.1350(4) 0.6964(3) 0.0345(10) Uani 1 1 d . .
H8A H -0.0004 -0.2219 0.6804 0.041 Uiso 1 1 calc R U
C8A C -0.0176(4) -0.0209(4) 0.7450(3) 0.0283(9) Uani 1 1 d . .
C9 C -0.1423(4) -0.0125(4) 0.7780(3) 0.0281(9) Uani 1 1 d . .
C9A C -0.1588(4) 0.1324(4) 0.8175(3) 0.0280(9) Uani 1 1 d . .
C10 C -0.2278(4) -0.1213(4) 0.7753(3) 0.0296(9) Uani 1 1 d . .
C11 C -0.3566(5) -0.1043(4) 0.8023(3) 0.0376(10) Uani 1 1 d . .
N12 N -0.4577(4) -0.0938(4) 0.8242(3) 0.0576(12) Uani 1 1 d . .
C13 C -0.1912(4) -0.2590(4) 0.7488(3) 0.0366(10) Uani 1 1 d . .
N14 N -0.1612(5) -0.3681(4) 0.7309(3) 0.0582(12) Uani 1 1 d . .
C15 C -0.3628(4) 0.4056(4) 0.9372(3) 0.0371(10) Uani 1 1 d . .
O16 O -0.3702(4) 0.5323(3) 0.9459(3) 0.0541(9) Uani 1 1 d D .
H16 H -0.437(4) 0.573(6) 0.979(4) 0.081 Uiso 1 1 d D U
O17 O -0.4398(3) 0.3399(3) 0.9651(2) 0.0526(9) Uani 1 1 d . .
N18 N 0.0378(4) 0.4365(4) 0.8060(3) 0.0424(9) Uani 1 1 d . .
O19 O 0.0794(4) 0.5465(3) 0.8621(3) 0.0644(11) Uani 1 1 d . .
O20 O 0.0650(3) 0.3952(3) 0.7297(2) 0.0490(8) Uani 1 1 d . .
N21 N 0.2643(4) 0.2469(4) 0.7835(3) 0.0451(10) Uani 1 1 d . .
O22 O 0.3491(4) 0.2650(4) 0.7410(3) 0.0693(12) Uani 1 1 d . .
O23 O 0.2546(3) 0.3229(3) 0.8588(2) 0.0500(8) Uani 1 1 d . .
N24 N 0.2215(4) -0.2332(4) 0.6193(3) 0.0479(10) Uani 1 1 d . .
O25 O 0.1534(4) -0.3412(4) 0.5901(3) 0.0777(13) Uani 1 1 d . .
O26 O 0.3349(4) -0.2173(4) 0.6049(3) 0.0649(11) Uani 1 1 d . .
S27 S -0.13317(13) -0.15998(14) 0.49434(9) 0.0518(4) Uani 1 1 d . .
C28 C -0.1749(7) -0.3295(5) 0.4774(4) 0.0640(16) Uani 1 1 d . .
H28A H -0.1241 -0.3967 0.4475 0.077 Uiso 1 1 calc R U
C29 C -0.2797(6) -0.3606(5) 0.5077(4) 0.0622(15) Uani 1 1 d . .
H29A H -0.3056 -0.4504 0.5006 0.075 Uiso 1 1 calc R U
S30 S -0.36874(12) -0.22865(12) 0.56136(9) 0.0486(3) Uani 1 1 d . .
C31 C -0.2638(4) -0.1024(4) 0.5503(3) 0.0371(10) Uani 1 1 d . .
C32 C -0.2843(4) 0.0322(4) 0.5850(3) 0.0351(10) Uani 1 1 d . .
S33 S -0.42878(11) 0.08748(12) 0.62761(9) 0.0438(3) Uani 1 1 d . .
C34 C -0.3852(5) 0.2575(5) 0.6486(4) 0.0511(13) Uani 1 1 d . .
H34A H -0.4413 0.3234 0.6732 0.061 Uiso 1 1 calc R U
C35 C -0.2712(5) 0.2914(5) 0.6289(3) 0.0493(12) Uani 1 1 d . .
H35A H -0.2440 0.3818 0.6386 0.059 Uiso 1 1 calc R U
S36 S -0.17267(12) 0.16101(12) 0.58408(9) 0.0456(3) Uani 1 1 d . .
S37 S 0.14270(13) 0.16956(12) 1.01214(9) 0.0494(3) Uani 1 1 d . .
C38 C 0.2838(5) 0.1078(6) 0.9707(4) 0.0588(14) Uani 1 1 d . .
H38A H 0.3561 0.1662 0.9724 0.071 Uiso 1 1 calc R U
C39 C 0.2862(5) -0.0242(7) 0.9365(4) 0.0611(15) Uani 1 1 d . .
H39A H 0.3600 -0.0617 0.9125 0.073 Uiso 1 1 calc R U
S40 S 0.14955(13) -0.12697(13) 0.93708(9) 0.0490(3) Uani 1 1 d . .
C41 C 0.0597(4) 0.0090(4) 0.9892(3) 0.0368(10) Uani 1 1 d . .
C42 C 0.6399(8) 0.3867(8) 1.2120(7) 0.106(3) Uani 1 1 d . .
H42A H 0.7098 0.3322 1.2294 0.159 Uiso 1 1 calc R U
H42B H 0.6803 0.4694 1.2090 0.159 Uiso 1 1 calc R U
H42C H 0.5867 0.3374 1.1531 0.159 Uiso 1 1 calc R U
C43 C 0.5553(8) 0.4178(7) 1.2779(7) 0.087(2) Uani 1 1 d . .
N44 N 0.4866(7) 0.4417(6) 1.3333(6) 0.114(3) Uani 1 1 d . .

loop_
_atom_site_aniso_label
_atom_site_aniso_U_11
_atom_site_aniso_U_22
_atom_site_aniso_U_33
_atom_site_aniso_U_23
_atom_site_aniso_U_13
_atom_site_aniso_U_12
C1 0.031(2) 0.029(2) 0.035(2) 0.0077(17) 0.0130(18) -0.0002(17)
C2 0.035(2) 0.026(2) 0.030(2) -0.0016(17) 0.0088(18) 0.0037(17)
C3 0.040(2) 0.023(2) 0.039(2) -0.0002(18) 0.0114(19) 0.0007(18)
C4 0.030(2) 0.026(2) 0.036(2) 0.0035(17) 0.0099(18) -0.0020(16)
C4A 0.027(2) 0.027(2) 0.029(2) 0.0018(17) 0.0090(16) 0.0028(16)
C4B 0.028(2) 0.027(2) 0.028(2) 0.0052(17) 0.0080(16) 0.0013(16)
C5 0.032(2) 0.031(2) 0.038(2) 0.0094(18) 0.0108(18) 0.0033(17)
C6 0.027(2) 0.042(3) 0.044(3) 0.014(2) 0.0135(19) 0.0073(19)
C7 0.035(2) 0.036(2) 0.035(2) 0.0072(19) 0.0135(18) 0.0153(19)
C8 0.036(2) 0.022(2) 0.042(2) 0.0044(18) 0.0097(19) 0.0051(17)
C8A 0.029(2) 0.026(2) 0.029(2) 0.0046(16) 0.0074(16) 0.0035(16)
C9 0.031(2) 0.023(2) 0.026(2) 0.0022(16) 0.0045(16) 0.0035(16)
C9A 0.029(2) 0.023(2) 0.029(2) 0.0044(16) 0.0062(16) 0.0018(16)
C10 0.031(2) 0.026(2) 0.032(2) 0.0058(17) 0.0103(17) 0.0008(17)
C11 0.045(3) 0.023(2) 0.044(3) 0.0053(18) 0.016(2) -0.0068(19)
N12 0.043(2) 0.051(3) 0.077(3) 0.005(2) 0.031(2) -0.0025(19)
C13 0.038(2) 0.026(2) 0.044(3) 0.0082(19) 0.010(2) -0.0037(18)
N14 0.062(3) 0.029(2) 0.082(3) 0.014(2) 0.016(2) 0.002(2)
C15 0.033(2) 0.032(2) 0.042(2) 0.0031(19) 0.0102(19) 0.0026(19)
O16 0.061(2) 0.0304(18) 0.075(2) 0.0060(16) 0.0385(19) 0.0160(15)
O17 0.052(2) 0.0406(19) 0.069(2) 0.0089(17) 0.0346(18) 0.0107(16)
N18 0.037(2) 0.026(2) 0.064(3) 0.0090(19) 0.0165(19) 0.0013(16)
O19 0.058(2) 0.0261(18) 0.097(3) -0.0030(18) 0.025(2) -0.0133(16)
O20 0.0488(19) 0.0427(19) 0.062(2) 0.0169(17) 0.0256(17) -0.0003(15)
N21 0.030(2) 0.037(2) 0.067(3) 0.011(2) 0.0143(19) -0.0001(16)
O22 0.056(2) 0.051(2) 0.103(3) 0.009(2) 0.047(2) -0.0138(18)
O23 0.0448(19) 0.0416(19) 0.052(2) -0.0004(16) 0.0049(16) -0.0038(15)
N24 0.048(2) 0.046(3) 0.051(2) 0.009(2) 0.020(2) 0.022(2)
O25 0.070(3) 0.035(2) 0.115(4) -0.009(2) 0.038(2) 0.0129(19)
O26 0.048(2) 0.069(3) 0.078(3) 0.009(2) 0.0358(19) 0.0240(18)
S27 0.0519(8) 0.0556(8) 0.0447(7) 0.0050(6) 0.0184(6) 0.0130(6)
C28 0.077(4) 0.045(3) 0.054(3) -0.007(3) 0.009(3) 0.019(3)
C29 0.074(4) 0.036(3) 0.059(3) -0.004(2) 0.001(3) 0.008(3)
S30 0.0431(7) 0.0382(7) 0.0572(8) 0.0079(6) 0.0043(6) -0.0042(5)
C31 0.031(2) 0.040(3) 0.035(2) 0.0069(19) 0.0026(18) 0.0025(18)
C32 0.033(2) 0.036(2) 0.034(2) 0.0080(18) 0.0060(18) 0.0029(18)
S33 0.0326(6) 0.0444(7) 0.0524(7) 0.0099(5) 0.0118(5) 0.0067(5)
C34 0.050(3) 0.041(3) 0.058(3) 0.009(2) 0.010(2) 0.016(2)
C35 0.062(3) 0.033(3) 0.052(3) 0.011(2) 0.012(2) 0.003(2)
S36 0.0467(7) 0.0430(7) 0.0509(7) 0.0157(5) 0.0178(6) -0.0003(5)
S37 0.0535(7) 0.0391(7) 0.0517(7) 0.0099(5) 0.0089(6) -0.0064(5)
C38 0.047(3) 0.071(4) 0.063(3) 0.025(3) 0.017(3) -0.008(3)
C39 0.048(3) 0.087(4) 0.060(3) 0.027(3) 0.030(3) 0.014(3)
S40 0.0562(8) 0.0437(7) 0.0474(7) 0.0089(5) 0.0191(6) 0.0141(6)
C41 0.039(2) 0.034(2) 0.035(2) 0.0057(19) 0.0094(19) 0.0030(19)
C42 0.093(6) 0.080(5) 0.157(8) 0.044(5) 0.040(6) -0.001(4)
C43 0.066(5) 0.041(4) 0.144(8) 0.023(4) 0.002(5) 0.000(3)
N44 0.085(5) 0.062(4) 0.180(8) 0.020(4) 0.013(5) 0.009(3)

loop_
_atom_type_symbol
_atom_type_description
_atom_type_scat_dispersion_real
_atom_type_scat_dispersion_imag
_atom_type_scat_source
C C 0.0033 0.0016 'International Tables Vol C Tables 4.2.6.8 and 6.1.1.4'
H H 0.0000 0.0000 'International Tables Vol C Tables 4.2.6.8 and 6.1.1.4'
N N 0.0061 0.0033 'International Tables Vol C Tables 4.2.6.8 and 6.1.1.4'
O O 0.0106 0.0060 'International Tables Vol C Tables 4.2.6.8 and 6.1.1.4'
S S 0.1246 0.1234 'International Tables Vol C Tables 4.2.6.8 and 6.1.1.4'

loop_
_geom_angle_atom_site_label_1
_geom_angle_atom_site_label_2
_geom_angle_atom_site_label_3
_geom_angle
_geom_angle_site_symmetry_1
C9A C1 C2 119.4(4) .
C9A C1 H1A 120.3 .
C2 C1 H1A 120.3 .
C3 C2 C1 120.1(4) .
C3 C2 C15 120.2(4) .
C1 C2 C15 119.7(4) .
C4 C3 C2 120.2(4) .
C4 C3 H3A 119.9 .
C2 C3 H3A 119.9 .
C3 C4 C4A 121.7(4) .
C3 C4 N18 115.9(4) .
C4A C4 N18 122.0(4) .
C4 C4A C9A 117.1(3) .
C4 C4A C4B 135.2(4) .
C9A C4A C4B 107.7(3) .
C5 C4B C8A 117.0(3) .
C5 C4B C4A 135.9(4) .
C8A C4B C4A 107.1(3) .
C6 C5 C4B 122.4(4) .
C6 C5 N21 114.5(4) .
C4B C5 N21 122.7(4) .
C7 C6 C5 117.7(4) .
C7 C6 H6A 121.2 .
C5 C6 H6A 121.2 .
C8 C7 C6 124.0(4) .
C8 C7 N24 117.7(4) .
C6 C7 N24 118.2(4) .
C7 C8 C8A 117.9(4) .
C7 C8 H8A 121.0 .
C8A C8 H8A 121.0 .
C8 C8A C4B 120.3(4) .
C8 C8A C9 129.9(4) .
C4B C8A C9 109.7(3) .
C10 C9 C8A 126.4(3) .
C10 C9 C9A 127.1(4) .
C8A C9 C9A 106.4(3) .
C1 C9A C4A 121.3(4) .
C1 C9A C9 129.9(4) .
C4A C9A C9 108.8(3) .
C9 C10 C11 122.8(4) .
C9 C10 C13 122.5(4) .
C11 C10 C13 114.6(3) .
N12 C11 C10 178.2(5) .
N14 C13 C10 177.6(5) .
O17 C15 O16 123.6(4) .
O17 C15 C2 119.8(4) .
O16 C15 C2 116.6(4) .
C15 O16 H16 114(4) .
O19 N18 O20 124.7(4) .
O19 N18 C4 117.4(4) .
O20 N18 C4 118.0(3) .
O22 N21 O23 123.9(4) .
O22 N21 C5 118.5(4) .
O23 N21 C5 117.5(4) .
O25 N24 O26 123.9(4) .
O25 N24 C7 118.1(4) .
O26 N24 C7 118.0(4) .
C31 S27 C28 94.7(3) .
C29 C28 S27 118.1(4) .
C29 C28 H28A 121.0 .
S27 C28 H28A 121.0 .
C28 C29 S30 117.5(5) .
C28 C29 H29A 121.2 .
S30 C29 H29A 121.2 .
C29 S30 C31 94.6(3) .
C32 C31 S27 123.5(3) .
C32 C31 S30 121.5(3) .
S27 C31 S30 115.0(3) .
C31 C32 S36 122.5(3) .
C31 C32 S33 122.7(3) .
S36 C32 S33 114.8(2) .
C34 S33 C32 94.7(2) .
C35 C34 S33 118.3(4) .
C35 C34 H34A 120.8 .
S33 C34 H34A 120.8 .
C34 C35 S36 117.4(4) .
C34 C35 H35A 121.3 .
S36 C35 H35A 121.3 .
C32 S36 C35 94.8(2) .
C38 S37 C41 95.0(2) .
C39 C38 S37 117.9(4) .
C39 C38 H38A 121.0 .
S37 C38 H38A 121.0 .
C38 C39 S40 118.6(4) .
C38 C39 H39A 120.7 .
S40 C39 H39A 120.7 .
C39 S40 C41 94.3(3) .
C41 C41 S37 123.3(5) 2_557
C41 C41 S40 122.6(5) 2_557
S37 C41 S40 114.1(2) .
C43 C42 H42A 109.5 .
C43 C42 H42B 109.5 .
H42A C42 H42B 109.5 .
C43 C42 H42C 109.5 .
H42A C42 H42C 109.5 .
H42B C42 H42C 109.5 .
N44 C43 C42 178.6(9) .

loop_
_geom_bond_atom_site_label_1
_geom_bond_atom_site_label_2
_geom_bond_distance
_geom_bond_site_symmetry_2
C1 C9A 1.386(6) .
C1 C2 1.393(6) .
C1 H1A 0.9300 .
C2 C3 1.387(6) .
C2 C15 1.480(6) .
C3 C4 1.379(6) .
C3 H3A 0.9300 .
C4 C4A 1.394(6) .
C4 N18 1.465(5) .
C4A C9A 1.418(5) .
C4A C4B 1.470(5) .
C4B C5 1.395(6) .
C4B C8A 1.425(5) .
C5 C6 1.380(6) .
C5 N21 1.472(6) .
C6 C7 1.368(6) .
C6 H6A 0.9300 .
C7 C8 1.361(6) .
C7 N24 1.468(5) .
C8 C8A 1.405(5) .
C8 H8A 0.9300 .
C8A C9 1.435(5) .
C9 C10 1.393(6) .
C9 C9A 1.465(5) .
C10 C11 1.432(6) .
C10 C13 1.433(6) .
C11 N12 1.128(6) .
C13 N14 1.139(6) .
C15 O17 1.241(5) .
C15 O16 1.282(5) .
O16 H16 0.951(10) .
N18 O19 1.221(5) .
N18 O20 1.222(5) .
N21 O22 1.217(5) .
N21 O23 1.223(5) .
N24 O25 1.218(5) .
N24 O26 1.220(5) .
S27 C31 1.725(4) .
S27 C28 1.727(6) .
C28 C29 1.306(8) .
C28 H28A 0.9300 .
C29 S30 1.730(6) .
C29 H29A 0.9300 .
S30 C31 1.736(5) .
C31 C32 1.369(6) .
C32 S36 1.735(4) .
C32 S33 1.741(4) .
S33 C34 1.724(5) .
C34 C35 1.310(7) .
C34 H34A 0.9300 .
C35 S36 1.738(5) .
C35 H35A 0.9300 .
S37 C38 1.720(6) .
S37 C41 1.754(4) .
C38 C39 1.311(8) .
C38 H38A 0.9300 .
C39 S40 1.729(6) .
C39 H39A 0.9300 .
S40 C41 1.755(4) .
C41 C41 1.330(9) 2_557
C42 C43 1.419(12) .
C42 H42A 0.9600 .
C42 H42B 0.9600 .
C42 H42C 0.9600 .
C43 N44 1.176(11) .

loop_
_geom_hbond_atom_site_label_D
_geom_hbond_atom_site_label_H
_geom_hbond_atom_site_label_A
_geom_hbond_distance_DH
_geom_hbond_distance_HA
_geom_hbond_distance_DA
_geom_hbond_angle_DHA
_geom_hbond_site_symmetry_A
C6 H6A S33 0.93 2.99 3.908(4) 169.5 1_655
C8 H8A N14 0.93 2.58 3.364(6) 142.6 .
O16 H16 O17 0.951(10) 1.748(13) 2.697(4) 175(6) 2_467
C28 H28A O25 0.93 2.60 3.274(6) 130.0 2_546
C34 H34A N44 0.93 2.51 3.239(8) 135.5 2_567
C35 H35A N14 0.93 2.59 3.470(6) 157.4 1_565
C39 H39A N12 0.93 2.46 3.343(7) 159.1 1_655
C42 H42B O22 0.96 2.66 3.452(9) 140.2 2_667

loop_
_geom_torsion_atom_site_label_1
_geom_torsion_atom_site_label_2
_geom_torsion_atom_site_label_3
_geom_torsion_atom_site_label_4
_geom_torsion
_geom_torsion_site_symmetry_4
C9A C1 C2 C3 1.8(6) .
C9A C1 C2 C15 -179.3(4) .
C1 C2 C3 C4 -2.5(6) .
C15 C2 C3 C4 178.6(4) .
C2 C3 C4 C4A -1.2(6) .
C2 C3 C4 N18 171.7(4) .
C3 C4 C4A C9A 5.3(6) .
N18 C4 C4A C9A -167.2(4) .
C3 C4 C4A C4B -176.5(4) .
N18 C4 C4A C4B 10.9(7) .
C4 C4A C4B C5 9.8(8) .
C9A C4A C4B C5 -171.9(5) .
C4 C4A C4B C8A -172.8(4) .
C9A C4A C4B C8A 5.5(4) .
C8A C4B C5 C6 8.5(6) .
C4A C4B C5 C6 -174.3(4) .
C8A C4B C5 N21 -164.2(4) .
C4A C4B C5 N21 13.0(7) .
C4B C5 C6 C7 -2.5(6) .
N21 C5 C6 C7 170.8(4) .
C5 C6 C7 C8 -3.7(7) .
C5 C6 C7 N24 176.9(4) .
C6 C7 C8 C8A 3.3(7) .
N24 C7 C8 C8A -177.3(4) .
C7 C8 C8A C4B 3.2(6) .
C7 C8 C8A C9 -179.6(4) .
C5 C4B C8A C8 -8.8(6) .
C4A C4B C8A C8 173.3(4) .
C5 C4B C8A C9 173.5(4) .
C4A C4B C8A C9 -4.4(4) .
C8 C8A C9 C10 6.2(7) .
C4B C8A C9 C10 -176.3(4) .
C8 C8A C9 C9A -175.7(4) .
C4B C8A C9 C9A 1.8(4) .
C2 C1 C9A C4A 2.5(6) .
C2 C1 C9A C9 -177.7(4) .
C4 C4A C9A C1 -6.0(6) .
C4B C4A C9A C1 175.4(4) .
C4 C4A C9A C9 174.2(3) .
C4B C4A C9A C9 -4.4(4) .
C10 C9 C9A C1 0.0(7) .
C8A C9 C9A C1 -178.1(4) .
C10 C9 C9A C4A 179.8(4) .
C8A C9 C9A C4A 1.7(4) .
C8A C9 C10 C11 -174.2(4) .
C9A C9 C10 C11 8.1(7) .
C8A C9 C10 C13 8.3(6) .
C9A C9 C10 C13 -169.4(4) .
C3 C2 C15 O17 -168.1(4) .
C1 C2 C15 O17 13.0(6) .
C3 C2 C15 O16 12.6(6) .
C1 C2 C15 O16 -166.3(4) .
C3 C4 N18 O19 44.0(6) .
C4A C4 N18 O19 -143.0(4) .
C3 C4 N18 O20 -134.6(4) .
C4A C4 N18 O20 38.3(6) .
C6 C5 N21 O22 33.3(6) .
C4B C5 N21 O22 -153.5(4) .
C6 C5 N21 O23 -142.2(4) .
C4B C5 N21 O23 31.1(6) .
C8 C7 N24 O25 6.9(6) .
C6 C7 N24 O25 -173.7(5) .
C8 C7 N24 O26 -174.2(4) .
C6 C7 N24 O26 5.2(6) .
C31 S27 C28 C29 0.2(5) .
S27 C28 C29 S30 0.6(7) .
C28 C29 S30 C31 -1.0(5) .
C28 S27 C31 C32 178.3(4) .
C28 S27 C31 S30 -0.9(3) .
C29 S30 C31 C32 -178.1(4) .
C29 S30 C31 S27 1.1(3) .
S27 C31 C32 S36 -5.0(6) .
S30 C31 C32 S36 174.1(2) .
S27 C31 C32 S33 171.3(2) .
S30 C31 C32 S33 -9.6(5) .
C31 C32 S33 C34 -176.1(4) .
S36 C32 S33 C34 0.5(3) .
C32 S33 C34 C35 0.1(5) .
S33 C34 C35 S36 -0.6(6) .
C31 C32 S36 C35 175.9(4) .
S33 C32 S36 C35 -0.7(3) .
C34 C35 S36 C32 0.8(5) .
C41 S37 C38 C39 1.3(5) .
S37 C38 C39 S40 -1.0(7) .
C38 C39 S40 C41 0.1(5) .
C38 S37 C41 C41 177.5(6) 2_557
C38 S37 C41 S40 -1.2(3) .
C39 S40 C41 C41 -177.9(6) 2_557
C39 S40 C41 S37 0.8(3) .
